data_7010577
loop_
_publ_author_name
'Arca, Massimiliano'
'Blake, Alexander J.'
'Casab\`o, Jaume'
'Demartin, Francesco'
'Devillanova, Francesco A.'
'Garau, Alessandra'
'Isaia, Francesco'
'Lippolis, Vito'
'Kivekas, Raikko'
'Muns, Vicent'
'Schr\"oder, Martin'
'Verani, Gaetano'

_publ_section_title
;
 Conformationally locked pentadentate macrocycles containing the
 1,10-phenanthroline unit. Synthesis and crystal structure of
 5-oxa-2,8-dithia[9](2,9)-1,10-phenanthrolinophane (L) and its
 coordination properties to NiII, PdII, PtII, RhIII and
 RuII&#x200A;&#x2020;
;
_journal_issue 8
_journal_name_full 'Journal of the Chemical Society, Dalton Transactions'
_journal_page_first 1180
_journal_paper_doi 10.1039/b100493j
_journal_year 2001
_chemical_formula_moiety 'C18 H18 Cl N2 Ru S3, Cl, 4(H2 O)'
_chemical_formula_sum 'C18 H26 Cl2 N2 O4 Ru S3'
_chemical_formula_weight 602.56
_chemical_name_systematic
; 
 ? 
;
_space_group_IT_number 2
_symmetry_cell_setting triclinic
_symmetry_space_group_name_Hall '-P 1'
_symmetry_space_group_name_H-M 'P -1'
_atom_sites_solution_hydrogens geom
_atom_sites_solution_primary direct
_atom_sites_solution_secondary difmap
_audit_creation_method SHELXL-97
_cell_angle_alpha 104.260(9)
_cell_angle_beta 95.420(10)
_cell_angle_gamma 67.081(7)
_cell_formula_units_Z 2
_cell_length_a 11.7800(10)
_cell_length_b 14.6190(10)
_cell_length_c 7.6281(8)
_cell_measurement_reflns_used 25
_cell_measurement_temperature 294(2)
_cell_measurement_theta_max 20.08
_cell_measurement_theta_min 17.22
_cell_volume 1172.66(19)
_computing_cell_refinement
;
MSC/AFC5S Control Program (Molecular Structure Corporation, 1995)
;
_computing_data_collection
;
MSC/AFC5S Control Program (Molecular Structure Corporation, 1995)
;
_computing_data_reduction
;
TEXSAN (Molecular Structure Corporation, 1989)
;
_computing_molecular_graphics 'ORTEP II (Johnson, 1976)'
_computing_publication_material 'SHELXL-97; PLATON (Spek, 2001)'
_computing_structure_refinement 'SHELXL-97 (Sheldrick, 1997)'
_computing_structure_solution 'SHELXS-97 (Sheldrick, 1990)'
_diffrn_ambient_temperature 294(2)
_diffrn_measured_fraction_theta_full 0.998
_diffrn_measured_fraction_theta_max 0.998
_diffrn_measurement_device_type 'Rigaku AFC5S'
_diffrn_measurement_method \w--2\q
_diffrn_radiation_monochromator graphite
_diffrn_radiation_source 'fine-focus sealed tube'
_diffrn_radiation_type MoK\a
_diffrn_radiation_wavelength 0.71069
_diffrn_reflns_av_R_equivalents 0.013
_diffrn_reflns_av_sigmaI/netI 0.036
_diffrn_reflns_limit_h_max 13
_diffrn_reflns_limit_h_min 0
_diffrn_reflns_limit_k_max 17
_diffrn_reflns_limit_k_min -16
_diffrn_reflns_limit_l_max 9
_diffrn_reflns_limit_l_min -9
_diffrn_reflns_number 4342
_diffrn_reflns_theta_full 24.99
_diffrn_reflns_theta_max 24.99
_diffrn_reflns_theta_min 1.55
_diffrn_standards_decay_% 0
_diffrn_standards_interval_count 150
_diffrn_standards_number 3
_exptl_absorpt_coefficient_mu 1.191
_exptl_absorpt_correction_T_max 0.911
_exptl_absorpt_correction_T_min 0.780
_exptl_absorpt_correction_type psi-scan
_exptl_absorpt_process_details 'North, Phillips & Mathews, 1968'
_exptl_crystal_colour 'pale red'
_exptl_crystal_density_diffrn 1.706
_exptl_crystal_density_meas ?
_exptl_crystal_density_method .
_exptl_crystal_description needle
_exptl_crystal_F_000 612
_exptl_crystal_size_max 0.22
_exptl_crystal_size_mid 0.16
_exptl_crystal_size_min 0.08
_refine_diff_density_max 0.77
_refine_diff_density_min -0.86
_refine_diff_density_rms 0.12
_refine_ls_extinction_method none
_refine_ls_goodness_of_fit_ref 1.156
_refine_ls_hydrogen_treatment constr
_refine_ls_matrix_type full
_refine_ls_number_parameters 280
_refine_ls_number_reflns 4113
_refine_ls_number_restraints 0
_refine_ls_restrained_S_all 1.156
_refine_ls_R_factor_all 0.0596
_refine_ls_R_factor_obs 0.0435
_refine_ls_shift/su_max 0.001
_refine_ls_shift/su_mean 0.000
_refine_ls_structure_factor_coef Fsqd
_refine_ls_weighting_details 'w=1/[\s^2^(Fo^2^)+(0.0504P)^2^+3.9289P] where P=(Fo^2^+2Fc^2^)/3'
_refine_ls_weighting_scheme calc
_refine_ls_wR_factor_obs 0.1268
_refine_ls_wR_factor_ref 0.1352
_reflns_number_gt 3386
_reflns_number_total 4113
_reflns_threshold_expression >2sigma(I)
_cod_data_source_file b100493j.txt
_cod_data_source_block Ru(L')Cl(Cl).4H2O
_cod_depositor_comments
;
The following automatic conversions were performed:

'_refine_ls_weighting_scheme' value 'calc
w=1/[\s^2^(Fo^2^)+(0.0504P)^2^+3.9289P] where P=(Fo^2^+2Fc^2^)/3' was
changed to 'calc'. New tag '_refine_ls_weighting_details' was
created. The value of the new tag was set to
'w=1/[\s^2^(Fo^2^)+(0.0504P)^2^+3.9289P] where P=(Fo^2^+2Fc^2^)/3'.

Automatic conversion script
Id: cif_fix_values 3143 2015-03-26 13:38:13Z robertas 
;
_cod_original_cell_volume 1172.66(18)
_cod_original_sg_symbol_H-M P-1
_cod_database_code 7010577

loop_
_symmetry_equiv_pos_as_xyz
'x, y, z'
'-x, -y, -z'

loop_
_atom_site_label
_atom_site_type_symbol
_atom_site_fract_x
_atom_site_fract_y
_atom_site_fract_z
_atom_site_U_iso_or_equiv
_atom_site_adp_type
_atom_site_occupancy
_atom_site_calc_flag
_atom_site_refinement_flags
_atom_site_disorder_assembly
_atom_site_disorder_group
Ru Ru 0.52695(4) 0.20188(3) 0.13132(6) 0.03445(16) Uani 1 d . . .
Cl1 Cl 0.41280(16) 0.23241(13) 0.4054(2) 0.0516(4) Uani 1 d . . .
Cl2 Cl 0.0068(3) 0.2306(3) 0.1465(4) 0.1215(11) Uani 1 d . . .
S1 S 0.41187(16) 0.11129(12) -0.0426(2) 0.0441(4) Uani 1 d . . .
S2 S 0.70493(15) 0.09889(12) 0.2595(2) 0.0479(4) Uani 1 d . . .
S3 S 0.64092(15) 0.15970(12) -0.1258(2) 0.0440(4) Uani 1 d . . .
O1 O 0.1294(7) 0.3713(7) 0.3570(12) 0.134(3) Uani 1 d . . .
O2 O -0.0325(7) 0.4193(8) 0.6472(11) 0.139(3) Uani 1 d . . .
O3 O -0.0399(8) 0.2454(8) 0.7560(14) 0.158(4) Uani 1 d . . .
O4A O 0.1166(17) 0.1165(15) 0.476(3) 0.179(10) Uani 0.50 d P . .
O4B O 0.012(3) 0.0203(14) 0.516(4) 0.107(9) Uani 0.50 d P . .
N1 N 0.3896(4) 0.3215(4) 0.0598(6) 0.0374(11) Uani 1 d . . .
N2 N 0.5883(4) 0.3132(4) 0.2519(6) 0.0362(11) Uani 1 d . . .
C1 C 0.2731(6) 0.2194(5) -0.0788(11) 0.0586(18) Uani 1 d . . .
H1A H 0.2486 0.2055 -0.2045 0.070 Uiso 1 calc R . .
H1B H 0.2068 0.2249 -0.0054 0.070 Uiso 1 calc R . .
C2 C 0.2886(6) 0.3202(5) -0.0339(8) 0.0455(15) Uani 1 d . . .
C3 C 0.2014(6) 0.4109(6) -0.0742(10) 0.0573(18) Uani 1 d . . .
H3 H 0.1315 0.4094 -0.1406 0.069 Uiso 1 calc R . .
C4 C 0.2178(6) 0.5005(6) -0.0176(9) 0.0555(18) Uani 1 d . . .
H4 H 0.1601 0.5596 -0.0467 0.067 Uiso 1 calc R . .
C5 C 0.3233(6) 0.5038(5) 0.0859(8) 0.0438(14) Uani 1 d . . .
C6 C 0.4063(5) 0.4119(4) 0.1203(8) 0.0371(13) Uani 1 d . . .
C7 C 0.5145(6) 0.4070(4) 0.2226(7) 0.0371(13) Uani 1 d . . .
C8 C 0.5438(6) 0.4936(5) 0.2874(8) 0.0439(15) Uani 1 d . . .
C9 C 0.4578(7) 0.5883(5) 0.2488(9) 0.0487(16) Uani 1 d . . .
H9 H 0.4746 0.6471 0.2894 0.058 Uiso 1 calc R . .
C10 C 0.3536(7) 0.5931(5) 0.1550(9) 0.0526(17) Uani 1 d . . .
H10 H 0.2996 0.6556 0.1340 0.063 Uiso 1 calc R . .
C11 C 0.6556(7) 0.4795(5) 0.3851(8) 0.0508(17) Uani 1 d . . .
H11 H 0.6801 0.5342 0.4293 0.061 Uiso 1 calc R . .
C12 C 0.7261(6) 0.3868(5) 0.4138(9) 0.0505(16) Uani 1 d . . .
H12 H 0.7993 0.3782 0.4780 0.061 Uiso 1 calc R . .
C13 C 0.6913(6) 0.3020(5) 0.3482(8) 0.0431(14) Uani 1 d . . .
C14 C 0.7604(6) 0.1985(5) 0.3861(10) 0.0563(18) Uani 1 d . . .
H14A H 0.7549 0.2037 0.5145 0.068 Uiso 1 calc R . .
H14B H 0.8467 0.1774 0.3571 0.068 Uiso 1 calc R . .
C15 C 0.8169(7) 0.0381(6) 0.0768(10) 0.062(2) Uani 1 d . . .
H15A H 0.8990 0.0220 0.1279 0.075 Uiso 1 calc R . .
H15B H 0.8097 -0.0255 0.0129 0.075 Uiso 1 calc R . .
C16 C 0.8012(6) 0.1029(6) -0.0555(10) 0.0603(19) Uani 1 d . . .
H16A H 0.8514 0.0615 -0.1615 0.072 Uiso 1 calc R . .
H16B H 0.8305 0.1570 -0.0009 0.072 Uiso 1 calc R . .
C17 C 0.6173(7) 0.0459(5) -0.2602(9) 0.0515(16) Uani 1 d . . .
H17A H 0.6494 0.0292 -0.3815 0.062 Uiso 1 calc R . .
H17B H 0.6612 -0.0116 -0.2055 0.062 Uiso 1 calc R . .
C18 C 0.4829(7) 0.0658(5) -0.2686(8) 0.0531(17) Uani 1 d . . .
H18A H 0.4714 0.0034 -0.3297 0.064 Uiso 1 calc R . .
H18B H 0.4416 0.1164 -0.3392 0.064 Uiso 1 calc R . .

loop_
_atom_site_aniso_label
_atom_site_aniso_U_11
_atom_site_aniso_U_22
_atom_site_aniso_U_33
_atom_site_aniso_U_23
_atom_site_aniso_U_13
_atom_site_aniso_U_12
Ru 0.0403(3) 0.0303(3) 0.0342(3) 0.00592(18) -0.00261(18) -0.0164(2)
Cl1 0.0617(10) 0.0542(9) 0.0424(9) 0.0078(7) 0.0069(7) -0.0260(8)
Cl2 0.107(2) 0.146(3) 0.116(2) -0.007(2) 0.0234(18) -0.069(2)
S1 0.0558(10) 0.0440(8) 0.0412(8) 0.0080(7) -0.0030(7) -0.0299(8)
S2 0.0485(9) 0.0418(8) 0.0519(10) 0.0149(7) -0.0052(7) -0.0141(7)
S3 0.0565(10) 0.0384(8) 0.0417(8) 0.0052(6) 0.0047(7) -0.0241(7)
O1 0.094(6) 0.160(8) 0.119(6) 0.005(6) 0.011(5) -0.032(5)
O2 0.096(6) 0.214(10) 0.105(6) 0.029(6) -0.014(5) -0.064(6)
O3 0.113(7) 0.191(10) 0.143(8) 0.027(7) -0.029(6) -0.042(7)
O4A 0.138(15) 0.146(15) 0.143(15) 0.059(13) 0.065(12) 0.093(12)
O4B 0.117(15) 0.053(15) 0.067(11) -0.004(12) -0.058(8) 0.033(14)
N1 0.041(3) 0.036(3) 0.036(3) 0.008(2) -0.002(2) -0.017(2)
N2 0.039(3) 0.038(3) 0.031(2) 0.006(2) 0.001(2) -0.016(2)
C1 0.050(4) 0.063(5) 0.066(5) 0.013(4) -0.012(3) -0.029(4)
C2 0.042(3) 0.055(4) 0.040(3) 0.012(3) -0.002(3) -0.019(3)
C3 0.045(4) 0.059(4) 0.063(5) 0.022(4) -0.006(3) -0.013(3)
C4 0.045(4) 0.056(4) 0.056(4) 0.025(3) 0.004(3) -0.001(3)
C5 0.050(4) 0.040(3) 0.037(3) 0.011(3) 0.012(3) -0.010(3)
C6 0.045(3) 0.034(3) 0.035(3) 0.008(2) 0.007(2) -0.016(3)
C7 0.048(3) 0.035(3) 0.030(3) 0.003(2) 0.010(3) -0.018(3)
C8 0.062(4) 0.042(3) 0.034(3) -0.001(3) 0.017(3) -0.029(3)
C9 0.072(5) 0.030(3) 0.047(4) 0.003(3) 0.019(3) -0.022(3)
C10 0.075(5) 0.034(3) 0.047(4) 0.007(3) 0.022(4) -0.014(3)
C11 0.069(5) 0.055(4) 0.039(3) -0.005(3) 0.008(3) -0.043(4)
C12 0.053(4) 0.065(4) 0.041(3) 0.000(3) 0.001(3) -0.037(4)
C13 0.041(3) 0.058(4) 0.031(3) 0.004(3) 0.001(3) -0.024(3)
C14 0.048(4) 0.062(4) 0.053(4) 0.013(3) -0.016(3) -0.017(3)
C15 0.050(4) 0.051(4) 0.067(5) -0.001(4) 0.003(4) -0.006(3)
C16 0.048(4) 0.060(4) 0.064(5) -0.002(4) 0.008(3) -0.019(3)
C17 0.068(4) 0.045(4) 0.042(4) 0.002(3) 0.004(3) -0.025(3)
C18 0.074(5) 0.058(4) 0.036(3) 0.005(3) -0.003(3) -0.038(4)

loop_
_atom_type_symbol
_atom_type_description
_atom_type_scat_dispersion_real
_atom_type_scat_dispersion_imag
_atom_type_scat_source
C C 0.0033 0.0016 'International Tables Vol C Tables 4.2.6.8 and 6.1.1.4'
H H 0.0000 0.0000 'International Tables Vol C Tables 4.2.6.8 and 6.1.1.4'
Cl Cl 0.1484 0.1585 'International Tables Vol C Tables 4.2.6.8 and 6.1.1.4'
N N 0.0061 0.0033 'International Tables Vol C Tables 4.2.6.8 and 6.1.1.4'
Ru Ru -1.2594 0.8363 'International Tables Vol C Tables 4.2.6.8 and 6.1.1.4'
S S 0.1246 0.1234 'International Tables Vol C Tables 4.2.6.8 and 6.1.1.4'
O O 0.0106 0.0060 'International Tables Vol C Tables 4.2.6.8 and 6.1.1.4'

loop_
_geom_angle_atom_site_label_1
_geom_angle_atom_site_label_2
_geom_angle_atom_site_label_3
_geom_angle
_geom_angle_site_symmetry_1
_geom_angle_site_symmetry_3
_geom_angle_publ_flag
N2 Ru N1 80.91(19) . . ?
N2 Ru S3 92.69(13) . . ?
N1 Ru S3 94.27(14) . . ?
N2 Ru S2 83.08(14) . . ?
N1 Ru S2 163.95(14) . . ?
S3 Ru S2 87.66(6) . . ?
N2 Ru S1 163.17(14) . . ?
N1 Ru S1 82.36(14) . . ?
S3 Ru S1 86.74(6) . . ?
S2 Ru S1 113.68(6) . . ?
N2 Ru Cl1 90.15(14) . . ?
N1 Ru Cl1 89.68(14) . . ?
S3 Ru Cl1 175.46(6) . . ?
S2 Ru Cl1 89.17(6) . . ?
S1 Ru Cl1 91.57(6) . . ?
C1 S1 C18 100.6(3) . . ?
C1 S1 Ru 99.1(2) . . ?
C18 S1 Ru 104.1(2) . . ?
C15 S2 C14 99.9(4) . . ?
C15 S2 Ru 104.9(3) . . ?
C14 S2 Ru 99.1(2) . . ?
C16 S3 C17 100.6(3) . . ?
C16 S3 Ru 104.7(3) . . ?
C17 S3 Ru 103.4(2) . . ?
C2 N1 C6 119.5(5) . . ?
C2 N1 Ru 127.0(4) . . ?
C6 N1 Ru 113.5(4) . . ?
C13 N2 C7 120.0(5) . . ?
C13 N2 Ru 126.4(4) . . ?
C7 N2 Ru 113.6(4) . . ?
C2 C1 S1 114.2(5) . . ?
C2 C1 H1A 108.7 . . ?
S1 C1 H1A 108.7 . . ?
C2 C1 H1B 108.7 . . ?
S1 C1 H1B 108.7 . . ?
H1A C1 H1B 107.6 . . ?
N1 C2 C3 119.9(6) . . ?
N1 C2 C1 115.4(6) . . ?
C3 C2 C1 124.5(6) . . ?
C4 C3 C2 121.0(7) . . ?
C4 C3 H3 119.5 . . ?
C2 C3 H3 119.5 . . ?
C3 C4 C5 119.8(6) . . ?
C3 C4 H4 120.1 . . ?
C5 C4 H4 120.1 . . ?
C6 C5 C4 116.5(6) . . ?
C6 C5 C10 117.3(6) . . ?
C4 C5 C10 126.2(6) . . ?
N1 C6 C5 123.1(6) . . ?
N1 C6 C7 115.9(5) . . ?
C5 C6 C7 121.0(5) . . ?
N2 C7 C8 122.6(6) . . ?
N2 C7 C6 116.1(5) . . ?
C8 C7 C6 121.3(6) . . ?
C7 C8 C11 116.6(6) . . ?
C7 C8 C9 117.2(6) . . ?
C11 C8 C9 126.2(6) . . ?
C10 C9 C8 121.3(6) . . ?
C10 C9 H9 119.4 . . ?
C8 C9 H9 119.4 . . ?
C9 C10 C5 121.9(6) . . ?
C9 C10 H10 119.0 . . ?
C5 C10 H10 119.0 . . ?
C12 C11 C8 119.8(6) . . ?
C12 C11 H11 120.1 . . ?
C8 C11 H11 120.1 . . ?
C11 C12 C13 121.4(6) . . ?
C11 C12 H12 119.3 . . ?
C13 C12 H12 119.3 . . ?
N2 C13 C12 119.6(6) . . ?
N2 C13 C14 116.1(5) . . ?
C12 C13 C14 124.3(6) . . ?
C13 C14 S2 114.6(4) . . ?
C13 C14 H14A 108.6 . . ?
S2 C14 H14A 108.6 . . ?
C13 C14 H14B 108.6 . . ?
S2 C14 H14B 108.6 . . ?
H14A C14 H14B 107.6 . . ?
C16 C15 S2 113.3(5) . . ?
C16 C15 H15A 108.9 . . ?
S2 C15 H15A 108.9 . . ?
C16 C15 H15B 108.9 . . ?
S2 C15 H15B 108.9 . . ?
H15A C15 H15B 107.7 . . ?
C15 C16 S3 112.8(5) . . ?
C15 C16 H16A 109.0 . . ?
S3 C16 H16A 109.0 . . ?
C15 C16 H16B 109.0 . . ?
S3 C16 H16B 109.0 . . ?
H16A C16 H16B 107.8 . . ?
C18 C17 S3 109.4(5) . . ?
C18 C17 H17A 109.8 . . ?
S3 C17 H17A 109.8 . . ?
C18 C17 H17B 109.8 . . ?
S3 C17 H17B 109.8 . . ?
H17A C17 H17B 108.2 . . ?
C17 C18 S1 112.3(5) . . ?
C17 C18 H18A 109.1 . . ?
S1 C18 H18A 109.1 . . ?
C17 C18 H18B 109.1 . . ?
S1 C18 H18B 109.1 . . ?
H18A C18 H18B 107.9 . . ?

loop_
_geom_bond_atom_site_label_1
_geom_bond_atom_site_label_2
_geom_bond_distance
_geom_bond_site_symmetry_2
_geom_bond_publ_flag
Ru N2 2.017(5) . ?
Ru N1 2.018(5) . ?
Ru S3 2.2993(16) . ?
Ru S2 2.3447(17) . ?
Ru S1 2.3547(16) . ?
Ru Cl1 2.4458(16) . ?
S1 C1 1.834(7) . ?
S1 C18 1.841(7) . ?
S2 C15 1.815(7) . ?
S2 C14 1.847(7) . ?
S3 C16 1.830(7) . ?
S3 C17 1.834(6) . ?
O4B O4B 0.73(5) 2_556 ?
N1 C2 1.334(8) . ?
N1 C6 1.372(7) . ?
N2 C13 1.332(7) . ?
N2 C7 1.368(7) . ?
C1 C2 1.508(9) . ?
C1 H1A 0.9700 . ?
C1 H1B 0.9700 . ?
C2 C3 1.410(9) . ?
C3 C4 1.357(10) . ?
C3 H3 0.9300 . ?
C4 C5 1.419(10) . ?
C4 H4 0.9300 . ?
C5 C6 1.390(8) . ?
C5 C10 1.448(9) . ?
C6 C7 1.417(8) . ?
C7 C8 1.402(8) . ?
C8 C11 1.419(9) . ?
C8 C9 1.442(9) . ?
C9 C10 1.347(10) . ?
C9 H9 0.9300 . ?
C10 H10 0.9300 . ?
C11 C12 1.345(10) . ?
C11 H11 0.9300 . ?
C12 C13 1.417(9) . ?
C12 H12 0.9300 . ?
C13 C14 1.499(9) . ?
C14 H14A 0.9700 . ?
C14 H14B 0.9700 . ?
C15 C16 1.500(10) . ?
C15 H15A 0.9700 . ?
C15 H15B 0.9700 . ?
C16 H16A 0.9700 . ?
C16 H16B 0.9700 . ?
C17 C18 1.492(10) . ?
C17 H17A 0.9700 . ?
C17 H17B 0.9700 . ?
C18 H18A 0.9700 . ?
C18 H18B 0.9700 . ?

loop_
_geom_torsion_atom_site_label_1
_geom_torsion_atom_site_label_2
_geom_torsion_atom_site_label_3
_geom_torsion_atom_site_label_4
_geom_torsion
_geom_torsion_site_symmetry_1
_geom_torsion_site_symmetry_2
_geom_torsion_site_symmetry_3
_geom_torsion_site_symmetry_4
_geom_torsion_publ_flag
C18 S1 C1 C2 -92.1(6) . . . . ?
C6 N1 C2 C3 1.7(9) . . . . ?
C6 N1 C2 C1 -174.4(5) . . . . ?
S1 C1 C2 N1 -13.4(8) . . . . ?
S1 C1 C2 C3 170.7(6) . . . . ?
N1 C2 C3 C4 -0.7(10) . . . . ?
C1 C2 C3 C4 175.1(7) . . . . ?
C2 C3 C4 C5 -0.9(11) . . . . ?
C3 C4 C5 C6 1.3(9) . . . . ?
C3 C4 C5 C10 179.7(6) . . . . ?
C2 N1 C6 C5 -1.3(8) . . . . ?
C2 N1 C6 C7 178.5(5) . . . . ?
C4 C5 C6 N1 -0.2(9) . . . . ?
C10 C5 C6 N1 -178.8(5) . . . . ?
C4 C5 C6 C7 -180.0(5) . . . . ?
C10 C5 C6 C7 1.4(8) . . . . ?
C13 N2 C7 C8 1.3(8) . . . . ?
C13 N2 C7 C6 -179.4(5) . . . . ?
N1 C6 C7 N2 -1.3(7) . . . . ?
C5 C6 C7 N2 178.5(5) . . . . ?
N1 C6 C7 C8 178.1(5) . . . . ?
C5 C6 C7 C8 -2.1(8) . . . . ?
N2 C7 C8 C11 0.5(8) . . . . ?
C6 C7 C8 C11 -178.8(5) . . . . ?
N2 C7 C8 C9 -179.4(5) . . . . ?
C6 C7 C8 C9 1.3(8) . . . . ?
C7 C8 C9 C10 0.2(9) . . . . ?
C11 C8 C9 C10 -179.7(6) . . . . ?
C8 C9 C10 C5 -0.9(9) . . . . ?
C6 C5 C10 C9 0.1(9) . . . . ?
C4 C5 C10 C9 -178.4(6) . . . . ?
C7 C8 C11 C12 -1.1(9) . . . . ?
C9 C8 C11 C12 178.8(6) . . . . ?
C8 C11 C12 C13 0.0(10) . . . . ?
C7 N2 C13 C12 -2.4(8) . . . . ?
C7 N2 C13 C14 175.1(5) . . . . ?
C11 C12 C13 N2 1.8(9) . . . . ?
C11 C12 C13 C14 -175.5(6) . . . . ?
N2 C13 C14 S2 10.0(8) . . . . ?
C12 C13 C14 S2 -172.6(5) . . . . ?
C15 S2 C14 C13 98.9(6) . . . . ?
C14 S2 C15 C16 -70.8(6) . . . . ?
S2 C15 C16 S3 -46.9(7) . . . . ?
C17 S3 C16 C15 -69.1(6) . . . . ?
C16 S3 C17 C18 157.1(5) . . . . ?
S3 C17 C18 S1 -53.3(6) . . . . ?
C1 S1 C18 C17 133.3(5) . . . . ?
